data_7052279
loop_
_publ_author_name
'Evans, Louise S.'
'Gale, Philip A.'
'Light, Mark E.'
'Quesada, Roberto'

_publ_section_title
;
 Pyrrolylamidourea based anion receptors
;
_journal_issue 7
_journal_name_full 'New Journal of Chemistry'
_journal_page_first 1019
_journal_paper_doi 10.1039/b603223k
_journal_volume 30
_journal_year 2006
_chemical_formula_sum 'C32 H27 N7 O4'
_chemical_formula_weight 573.61
_chemical_name_systematic
;
?
;
_space_group_IT_number 15
_symmetry_cell_setting monoclinic
_symmetry_space_group_name_Hall '-C 2yc'
_symmetry_space_group_name_H-M 'C 1 2/c 1'
_atom_sites_solution_hydrogens geom
_atom_sites_solution_primary direct
_atom_sites_solution_secondary difmap
_audit_creation_method SHELXL-97
_cell_angle_alpha 90.00
_cell_angle_beta 104.131(2)
_cell_angle_gamma 90.00
_cell_formula_units_Z 4
_cell_length_a 31.1616(11)
_cell_length_b 10.9342(4)
_cell_length_c 8.3276(3)
_cell_measurement_reflns_used 3301
_cell_measurement_temperature 120(2)
_cell_measurement_theta_max 27.48
_cell_measurement_theta_min 2.91
_cell_volume 2751.58(17)
_computing_cell_refinement 'DENZO (Otwinowski & Minor, 1997) & COLLECT (Hooft, R.W.W., 1998)'
_computing_data_collection 'COLLECT (Hooft, R.W.W., 1998)'
_computing_data_reduction 'DENZO (Otwinowski & Minor, 1997) & COLLECT (Hooft, R.W.W., 1998)'
_computing_molecular_graphics 'CAMERON (Watkin, et al., 1993)'
_computing_publication_material 'WINGX (Farrugia, 1998)'
_computing_structure_refinement 'SHELXL-97 (Sheldrick, 1997)'
_computing_structure_solution 'SHELXS-97 (Sheldrick, 1997)'
_diffrn_ambient_temperature 120(2)
_diffrn_detector_area_resol_mean 9.091
_diffrn_measured_fraction_theta_full 0.998
_diffrn_measured_fraction_theta_max 0.998
_diffrn_measurement_device_type 'Bruker-Nonius CCD camera on \k-goniostat'
_diffrn_measurement_method '\f & \w scans to fill the asymmetric unit'
_diffrn_radiation_monochromator '10cm confocal mirrors'
_diffrn_radiation_source 'Bruker Nonius FR591 Rotating Anode'
_diffrn_radiation_type MoK\a
_diffrn_radiation_wavelength 0.71073
_diffrn_reflns_av_R_equivalents 0.0560
_diffrn_reflns_av_sigmaI/netI 0.0431
_diffrn_reflns_limit_h_max 40
_diffrn_reflns_limit_h_min -34
_diffrn_reflns_limit_k_max 14
_diffrn_reflns_limit_k_min -14
_diffrn_reflns_limit_l_max 10
_diffrn_reflns_limit_l_min -10
_diffrn_reflns_number 18483
_diffrn_reflns_theta_full 27.48
_diffrn_reflns_theta_max 27.48
_diffrn_reflns_theta_min 3.08
_diffrn_standards_number 0
_exptl_absorpt_coefficient_mu 0.095
_exptl_absorpt_correction_T_max 0.9981
_exptl_absorpt_correction_T_min 0.9713
_exptl_absorpt_correction_type multi-scan
_exptl_absorpt_process_details
;
SADABS V2.10 (Sheldrick, G.M., 2003)
;
_exptl_crystal_colour Colourless
_exptl_crystal_density_diffrn 1.385
_exptl_crystal_density_method 'not measured'
_exptl_crystal_description Plate
_exptl_crystal_F_000 1200
_exptl_crystal_size_max 0.2
_exptl_crystal_size_mid 0.14
_exptl_crystal_size_min 0.02
_refine_diff_density_max 0.532
_refine_diff_density_min -0.516
_refine_diff_density_rms 0.053
_refine_ls_extinction_coef 0.0032(5)
_refine_ls_extinction_expression Fc^*^=kFc[1+0.001xFc^2^\l^3^/sin(2\q)]^-1/4^
_refine_ls_extinction_method SHELXL
_refine_ls_goodness_of_fit_ref 1.046
_refine_ls_hydrogen_treatment constr
_refine_ls_matrix_type full
_refine_ls_number_parameters 196
_refine_ls_number_reflns 3160
_refine_ls_number_restraints 0
_refine_ls_restrained_S_all 1.046
_refine_ls_R_factor_all 0.0695
_refine_ls_R_factor_gt 0.0481
_refine_ls_shift/su_max 0.002
_refine_ls_shift/su_mean 0.000
_refine_ls_structure_factor_coef Fsqd
_refine_ls_weighting_details 'calc w=1/[\s^2^(Fo^2^)+(0.0427P)^2^+3.4078P] where P=(Fo^2^+2Fc^2^)/3'
_refine_ls_weighting_scheme calc
_refine_ls_wR_factor_gt 0.1073
_refine_ls_wR_factor_ref 0.1168
_reflns_number_gt 2422
_reflns_number_total 3160
_reflns_threshold_expression >2sigma(I)
_cod_data_source_file b603223k.txt
_cod_data_source_block 2005sot1249
_cod_depositor_comments
;
The following automatic conversions were performed:
'_symmetry_cell_setting' value 'Monoclinic' changed to 'monoclinic'
according to '/home/saulius/struct/CIF-dictionaries/cif_core.dic'
dictionary named 'cif_core.dic' version 2.4.1 from 2010-06-29.

Automatic conversion script
Id: cif_fix_enum 1527 2010-12-29 10:47:43Z saulius 
;
_cod_original_sg_symbol_H-M C2/c
_cod_database_code 7052279

loop_
_symmetry_equiv_pos_as_xyz
'x, y, z'
'-x, y, -z+1/2'
'x+1/2, y+1/2, z'
'-x+1/2, y+1/2, -z+1/2'
'-x, -y, -z'
'x, -y, z-1/2'
'-x+1/2, -y+1/2, -z'
'x+1/2, -y+1/2, z-1/2'

loop_
_atom_site_label
_atom_site_type_symbol
_atom_site_fract_x
_atom_site_fract_y
_atom_site_fract_z
_atom_site_U_iso_or_equiv
_atom_site_adp_type
_atom_site_occupancy
_atom_site_symmetry_multiplicity
_atom_site_calc_flag
_atom_site_refinement_flags
_atom_site_disorder_assembly
_atom_site_disorder_group
C1 C 0.77579(6) -0.09453(17) 0.0434(2) 0.0256(4) Uani 1 1 d . . .
H1 H 0.7683 -0.0486 -0.0564 0.031 Uiso 1 1 calc R . .
C2 C 0.81711(6) -0.14872(18) 0.0929(2) 0.0301(4) Uani 1 1 d . . .
H2 H 0.8377 -0.1405 0.0260 0.036 Uiso 1 1 calc R . .
C3 C 0.82877(6) -0.21480(17) 0.2390(2) 0.0291(4) Uani 1 1 d . . .
H3 H 0.8573 -0.2510 0.2735 0.035 Uiso 1 1 calc R . .
C4 C 0.79837(6) -0.22711(18) 0.3333(2) 0.0299(4) Uani 1 1 d . . .
H4 H 0.8062 -0.2723 0.4337 0.036 Uiso 1 1 calc R . .
C5 C 0.75647(6) -0.17491(17) 0.2849(2) 0.0272(4) Uani 1 1 d . . .
H5 H 0.7358 -0.1854 0.3507 0.033 Uiso 1 1 calc R . .
C6 C 0.74519(5) -0.10715(15) 0.1392(2) 0.0201(4) Uani 1 1 d . . .
C7 C 0.66801(5) -0.05105(15) 0.1432(2) 0.0191(4) Uani 1 1 d . . .
C8 C 0.56638(5) 0.03938(15) 0.1459(2) 0.0188(4) Uani 1 1 d . . .
C9 C 0.53004(5) -0.02194(15) 0.1994(2) 0.0183(4) Uani 1 1 d . . .
C10 C 0.51926(5) -0.14356(15) 0.21862(19) 0.0186(4) Uani 1 1 d . . .
C11 C 0.54307(5) -0.25374(15) 0.1813(2) 0.0205(4) Uani 1 1 d . . .
C12 C 0.58333(6) -0.28774(16) 0.2869(2) 0.0240(4) Uani 1 1 d . . .
H12 H 0.5950 -0.2422 0.3851 0.029 Uiso 1 1 calc R . .
C13 C 0.60638(6) -0.38781(17) 0.2491(2) 0.0285(4) Uani 1 1 d . . .
H13 H 0.6340 -0.4098 0.3205 0.034 Uiso 1 1 calc R . .
C14 C 0.58932(7) -0.45557(18) 0.1080(3) 0.0311(5) Uani 1 1 d . . .
H14 H 0.6051 -0.5244 0.0830 0.037 Uiso 1 1 calc R . .
C15 C 0.54923(7) -0.42336(18) 0.0029(3) 0.0327(5) Uani 1 1 d . . .
H15 H 0.5376 -0.4699 -0.0944 0.039 Uiso 1 1 calc R . .
C16 C 0.52587(6) -0.32304(17) 0.0395(2) 0.0269(4) Uani 1 1 d . . .
H16 H 0.4982 -0.3017 -0.0321 0.032 Uiso 1 1 calc R . .
N1 N 0.70354(5) -0.05089(14) 0.07688(17) 0.0219(3) Uani 1 1 d . . .
H1A H 0.7004 -0.0108 -0.0169 0.026 Uiso 1 1 calc R . .
N2 N 0.63062(4) 0.00073(14) 0.04207(17) 0.0211(3) Uani 1 1 d . . .
H2A H 0.6321 0.0533 -0.0364 0.025 Uiso 1 1 calc R . .
N3 N 0.59061(4) -0.03538(14) 0.07194(17) 0.0212(3) Uani 1 1 d . . .
H3A H 0.5806 -0.1093 0.0420 0.025 Uiso 1 1 calc R . .
N4 N 0.5000 0.04975(18) 0.2500 0.0182(4) Uani 1 2 d S . .
H4A H 0.5000 0.1302 0.2500 0.022 Uiso 1 2 calc SR . .
O1 O 0.66762(4) -0.09131(11) 0.28097(14) 0.0229(3) Uani 1 1 d . . .
O2 O 0.57304(4) 0.14924(11) 0.16674(16) 0.0271(3) Uani 1 1 d . . .

loop_
_atom_site_aniso_label
_atom_site_aniso_U_11
_atom_site_aniso_U_22
_atom_site_aniso_U_33
_atom_site_aniso_U_23
_atom_site_aniso_U_13
_atom_site_aniso_U_12
C1 0.0220(9) 0.0261(9) 0.0304(9) 0.0030(8) 0.0096(7) 0.0008(7)
C2 0.0210(9) 0.0302(10) 0.0422(11) 0.0017(9) 0.0136(8) 0.0016(8)
C3 0.0189(9) 0.0255(10) 0.0408(11) -0.0014(8) 0.0035(8) 0.0046(7)
C4 0.0288(10) 0.0281(10) 0.0309(10) 0.0042(8) 0.0039(8) 0.0070(8)
C5 0.0248(9) 0.0306(10) 0.0274(9) 0.0028(8) 0.0090(7) 0.0035(8)
C6 0.0167(8) 0.0196(9) 0.0237(8) -0.0031(7) 0.0041(7) 0.0004(7)
C7 0.0176(8) 0.0191(8) 0.0209(8) -0.0043(7) 0.0053(6) -0.0023(7)
C8 0.0151(8) 0.0208(9) 0.0199(8) 0.0006(7) 0.0028(6) -0.0003(7)
C9 0.0138(8) 0.0224(9) 0.0187(8) -0.0007(7) 0.0039(6) 0.0013(7)
C10 0.0166(8) 0.0206(8) 0.0187(8) -0.0004(7) 0.0046(6) -0.0004(7)
C11 0.0210(9) 0.0180(8) 0.0260(9) 0.0008(7) 0.0125(7) -0.0014(7)
C12 0.0243(9) 0.0227(9) 0.0270(9) 0.0019(7) 0.0100(7) 0.0012(7)
C13 0.0255(9) 0.0276(10) 0.0353(10) 0.0075(8) 0.0129(8) 0.0069(8)
C14 0.0349(11) 0.0231(9) 0.0415(11) 0.0008(9) 0.0213(9) 0.0062(8)
C15 0.0368(11) 0.0279(10) 0.0360(11) -0.0085(9) 0.0139(9) 0.0003(9)
C16 0.0243(9) 0.0255(9) 0.0317(10) -0.0018(8) 0.0085(8) 0.0010(8)
N1 0.0186(7) 0.0282(8) 0.0202(7) 0.0040(6) 0.0076(6) 0.0029(6)
N2 0.0140(7) 0.0269(8) 0.0244(7) 0.0049(6) 0.0081(6) -0.0008(6)
N3 0.0150(7) 0.0235(8) 0.0270(7) -0.0023(6) 0.0088(6) -0.0044(6)
N4 0.0151(9) 0.0168(10) 0.0230(10) 0.000 0.0049(8) 0.000
O1 0.0216(6) 0.0287(7) 0.0193(6) 0.0011(5) 0.0071(5) 0.0004(5)
O2 0.0222(6) 0.0216(7) 0.0398(7) -0.0013(6) 0.0122(6) -0.0030(5)

loop_
_atom_type_symbol
_atom_type_description
_atom_type_scat_dispersion_real
_atom_type_scat_dispersion_imag
_atom_type_scat_source
C C 0.0033 0.0016 'International Tables Vol C Tables 4.2.6.8 and 6.1.1.4'
H H 0.0000 0.0000 'International Tables Vol C Tables 4.2.6.8 and 6.1.1.4'
N N 0.0061 0.0033 'International Tables Vol C Tables 4.2.6.8 and 6.1.1.4'
O O 0.0106 0.0060 'International Tables Vol C Tables 4.2.6.8 and 6.1.1.4'

loop_
_geom_angle_atom_site_label_1
_geom_angle_atom_site_label_2
_geom_angle_atom_site_label_3
_geom_angle
_geom_angle_site_symmetry_1
_geom_angle_site_symmetry_3
_geom_angle_publ_flag
C2 C1 C6 120.25(17) . . ?
C3 C2 C1 120.67(17) . . ?
C4 C3 C2 118.86(17) . . ?
C3 C4 C5 121.48(18) . . ?
C4 C5 C6 119.37(17) . . ?
C1 C6 C5 119.37(16) . . ?
C1 C6 N1 116.21(15) . . ?
C5 C6 N1 124.40(15) . . ?
O1 C7 N1 125.18(15) . . ?
O1 C7 N2 121.06(15) . . ?
N1 C7 N2 113.76(14) . . ?
O2 C8 N3 124.14(15) . . ?
O2 C8 C9 121.26(15) . . ?
N3 C8 C9 114.59(15) . . ?
N4 C9 C10 108.12(14) . . ?
N4 C9 C8 117.86(15) . . ?
C10 C9 C8 133.95(15) . . ?
C9 C10 C10 106.95(9) . 2_655 ?
C9 C10 C11 127.16(14) . . ?
C10 C10 C11 125.89(9) 2_655 . ?
C16 C11 C12 119.30(16) . . ?
C16 C11 C10 120.59(15) . . ?
C12 C11 C10 120.10(15) . . ?
C13 C12 C11 120.17(17) . . ?
C14 C13 C12 120.23(18) . . ?
C13 C14 C15 120.12(17) . . ?
C14 C15 C16 120.12(18) . . ?
C15 C16 C11 120.03(17) . . ?
C7 N1 C6 128.19(14) . . ?
C7 N2 N3 115.80(14) . . ?
C8 N3 N2 122.25(14) . . ?
C9 N4 C9 109.8(2) 2_655 . ?

loop_
_geom_bond_atom_site_label_1
_geom_bond_atom_site_label_2
_geom_bond_distance
_geom_bond_site_symmetry_2
_geom_bond_publ_flag
C1 C2 1.386(3) . ?
C1 C6 1.392(2) . ?
C2 C3 1.385(3) . ?
C3 C4 1.377(3) . ?
C4 C5 1.391(3) . ?
C5 C6 1.391(2) . ?
C6 N1 1.416(2) . ?
C7 O1 1.231(2) . ?
C7 N1 1.353(2) . ?
C7 N2 1.382(2) . ?
C8 O2 1.224(2) . ?
C8 N3 1.358(2) . ?
C8 C9 1.476(2) . ?
C9 N4 1.364(2) . ?
C9 C10 1.390(2) . ?
C10 C10 1.421(3) 2_655 ?
C10 C11 1.487(2) . ?
C11 C16 1.395(2) . ?
C11 C12 1.396(2) . ?
C12 C13 1.387(2) . ?
C13 C14 1.381(3) . ?
C14 C15 1.384(3) . ?
C15 C16 1.391(3) . ?
N2 N3 1.3869(18) . ?
N4 C9 1.364(2) 2_655 ?

loop_
_geom_hbond_atom_site_label_D
_geom_hbond_atom_site_label_H
_geom_hbond_atom_site_label_A
_geom_hbond_distance_DH
_geom_hbond_distance_HA
_geom_hbond_distance_DA
_geom_hbond_angle_DHA
_geom_hbond_site_symmetry_A
N1 H1A O1 0.88 2.07 2.8975(19) 156.5 6
N2 H2A O1 0.88 2.13 2.8744(18) 142.0 6
